data_7055019
loop_
_publ_author_name
'Mahendiran, Dharmasivam'
'Gurumoorthy, Perumal'
'Gunasekaran, Krishnasamy'
'Senthil Kumar, Raju'
'Rahiman, Aziz Kalilur'

_publ_section_title
;
 Structural modeling, in vitro antiproliferative activity, and the effect
 of substituents on the DNA fastening and scission actions of heteroleptic
 copper(ii) complexes with terpyridines and naproxen
;
_journal_issue 10
_journal_name_full 'New J. Chem.'
_journal_page_first 7895
_journal_paper_doi 10.1039/C5NJ01059D
_journal_volume 39
_journal_year 2015
_chemical_absolute_configuration unk
_chemical_formula_moiety 'C37 H34 Cl Cu N3 O4'
_chemical_formula_sum 'C37 H34 Cl Cu N3 O4'
_chemical_formula_weight 683.66
_chemical_name_systematic
;
 ?
;
_space_group_crystal_system monoclinic
_space_group_IT_number 4
_space_group_name_Hall 'P 2yb'
_space_group_name_H-M_alt 'P 1 21 1'
_symmetry_space_group_name_Hall 'P 2yb'
_symmetry_space_group_name_H-M 'P 1 21 1'
_atom_sites_solution_hydrogens geom
_audit_creation_method SHELXL-2012
_audit_update_record
;
2015-07-20 deposited with the CCDC.
2015-07-23 downloaded from the CCDC.
;
_cell_angle_alpha 90
_cell_angle_beta 109.165(5)
_cell_angle_gamma 90
_cell_formula_units_Z 4
_cell_length_a 8.6469(7)
_cell_length_b 34.562(3)
_cell_length_c 11.4333(10)
_cell_measurement_reflns_used 11264
_cell_measurement_temperature 293(2)
_cell_measurement_theta_max 24.999
_cell_measurement_theta_min 1.178
_cell_volume 3227.5(5)
_computing_cell_refinement APEX2
_computing_data_collection 'APEX2 (Bruker, 2008)'
_computing_data_reduction 'SAINT (Bruker, 2008)'
_computing_molecular_graphics 'ORTEP3 (Farrugia, 2012)'
_computing_publication_material 'SHELXL-2012 and PLATON (Spek, 2009)'
_computing_structure_refinement 'SHELXL-2012 (Sheldrick, 2012)'
_computing_structure_solution 'SHELXS-2012 (Sheldrick, 2012)'
_diffrn_ambient_temperature 293(2)
_diffrn_measured_fraction_theta_full 0.999
_diffrn_measured_fraction_theta_max 0.999
_diffrn_measurement_device_type 'Bruker SMART APEXII area-detector diffractometer'
_diffrn_measurement_method '\w and \f scans'
_diffrn_radiation_monochromator graphite
_diffrn_radiation_source 'fine-focus sealed tube'
_diffrn_radiation_type MoK\a
_diffrn_radiation_wavelength 0.71073
_diffrn_reflns_av_R_equivalents 0.0824
_diffrn_reflns_av_unetI/netI 0.1095
_diffrn_reflns_laue_measured_fraction_full 0.972
_diffrn_reflns_laue_measured_fraction_max 0.999
_diffrn_reflns_limit_h_max 10
_diffrn_reflns_limit_h_min -10
_diffrn_reflns_limit_k_max 40
_diffrn_reflns_limit_k_min -41
_diffrn_reflns_limit_l_max 13
_diffrn_reflns_limit_l_min -13
_diffrn_reflns_number 23346
_diffrn_reflns_point_group_measured_fraction_full 0.972
_diffrn_reflns_point_group_measured_fraction_max 0.999
_diffrn_reflns_theta_full 25.242
_diffrn_reflns_theta_max 24.999
_diffrn_reflns_theta_min 1.178
_exptl_absorpt_coefficient_mu 0.805
_exptl_absorpt_correction_T_max 0.851
_exptl_absorpt_correction_T_min 0.785
_exptl_absorpt_correction_type multi-scan
_exptl_absorpt_process_details '(<i>SADABS</i>; Bruker, 2008)'
_exptl_crystal_colour green
_exptl_crystal_density_diffrn 1.407
_exptl_crystal_description block
_exptl_crystal_F_000 1420
_exptl_crystal_recrystallization_method 'Slow evaporation'
_exptl_crystal_size_max 0.300
_exptl_crystal_size_mid 0.250
_exptl_crystal_size_min 0.200
_refine_diff_density_max 0.987
_refine_diff_density_min -1.654
_refine_diff_density_rms 0.114
_refine_ls_abs_structure_details
;
 Refined as an inversion twin.
;
_refine_ls_abs_structure_Flack 0.13(5)
_refine_ls_extinction_method none
_refine_ls_goodness_of_fit_ref 1.104
_refine_ls_hydrogen_treatment constr
_refine_ls_matrix_type full
_refine_ls_number_parameters 838
_refine_ls_number_reflns 11264
_refine_ls_number_restraints 269
_refine_ls_restrained_S_all 1.097
_refine_ls_R_factor_all 0.1407
_refine_ls_R_factor_gt 0.0994
_refine_ls_shift/su_max 0.000
_refine_ls_shift/su_mean 0.000
_refine_ls_structure_factor_coef Fsqd
_refine_ls_weighting_details
;
 w=1/[\s^2^(Fo^2^)+(0.0538P)^2^+23.7276P]
 where P=(Fo^2^+2Fc^2^)/3
;
_refine_ls_weighting_scheme calc
_refine_ls_wR_factor_gt 0.2307
_refine_ls_wR_factor_ref 0.2528
_reflns_Friedel_coverage 0.946
_reflns_friedel_fraction_full 0.954
_reflns_friedel_fraction_max 0.981
_reflns_number_gt 7713
_reflns_number_total 11264
_reflns_threshold_expression 'I > 2\s(I)'
_cod_data_source_file c5nj01059d2.cif
_cod_data_source_block shelxl
_cod_depositor_comments 'Adding full bibliography for 7055019--7055020.cif.'
_cod_database_code 7055019
_shelx_space_group_comment
;
The symmetry employed for this shelxl refinement is uniquely defined
by the following loop, which should always be used as a source of
symmetry information in preference to the above space-group names.
They are only intended as comments.
;
_shelx_estimated_absorpt_t_min 0.794
_shelx_estimated_absorpt_t_max 0.856
_shelxl_version_number 2012-9

loop_
_space_group_symop_operation_xyz
'x, y, z'
'-x, y+1/2, -z'

loop_
_atom_site_label
_atom_site_type_symbol
_atom_site_fract_x
_atom_site_fract_y
_atom_site_fract_z
_atom_site_U_iso_or_equiv
_atom_site_adp_type
_atom_site_occupancy
_atom_site_site_symmetry_order
_atom_site_calc_flag
_atom_site_refinement_flags_posn
_atom_site_refinement_flags_adp
C1 C 0.416(3) 0.9593(6) 0.7571(18) 0.053(5) Uani 1 1 d . U
H1 H 0.4489 0.9345 0.7449 0.064 Uiso 1 1 calc R U
C2 C 0.247(2) 0.9700(7) 0.709(2) 0.057(5) Uani 1 1 d . U
H2 H 0.1696 0.9523 0.6637 0.068 Uiso 1 1 calc R U
C3 C 0.203(3) 1.0057(7) 0.7283(19) 0.053(5) Uani 1 1 d . U
H3 H 0.0932 1.0129 0.6970 0.063 Uiso 1 1 calc R U
C4 C 0.315(2) 1.0312(6) 0.7931(13) 0.036(4) Uani 1 1 d . U
H4 H 0.2840 1.0563 0.8049 0.043 Uiso 1 1 calc R U
C5 C 0.481(2) 1.0200(5) 0.8436(17) 0.040(4) Uani 1 1 d . U
C6 C 0.616(2) 1.0453(5) 0.9132(17) 0.035(4) Uani 1 1 d . U
C7 C 0.606(2) 1.0826(5) 0.9556(15) 0.034(4) Uani 1 1 d . U
H7 H 0.5039 1.0945 0.9356 0.041 Uiso 1 1 calc R U
C8 C 0.745(2) 1.1027(5) 1.0274(15) 0.035(4) Uani 1 1 d . U
C9 C 0.7430(18) 1.1430(5) 1.0736(14) 0.032(3) Uani 1 1 d . U
C10 C 0.606(2) 1.1655(6) 1.017(2) 0.048(4) Uani 1 1 d . U
H10 H 0.5207 1.1560 0.9504 0.057 Uiso 1 1 calc R U
C11 C 0.600(3) 1.2030(6) 1.064(2) 0.053(5) Uani 1 1 d . U
H11 H 0.5068 1.2180 1.0283 0.064 Uiso 1 1 calc R U
C12 C 0.721(3) 1.2177(6) 1.155(2) 0.058(5) Uani 1 1 d . U
C13 C 0.711(3) 1.2594(7) 1.204(3) 0.087(8) Uani 1 1 d . U
H13A H 0.6705 1.2768 1.1352 0.130 Uiso 1 1 calc R U
H13B H 0.8178 1.2675 1.2552 0.130 Uiso 1 1 calc R U
H13C H 0.6380 1.2595 1.2518 0.130 Uiso 1 1 calc R U
C14 C 0.862(3) 1.1949(6) 1.211(2) 0.050(5) Uani 1 1 d . U
H14 H 0.9493 1.2047 1.2754 0.060 Uiso 1 1 calc R U
C15 C 0.868(2) 1.1574(5) 1.1667(18) 0.044(4) Uani 1 1 d . U
H15 H 0.9601 1.1422 1.2026 0.053 Uiso 1 1 calc R U
C16 C 0.895(2) 1.0828(5) 1.0540(19) 0.046(5) Uani 1 1 d . U
H16 H 0.9917 1.0947 1.1006 0.055 Uiso 1 1 calc R U
C17 C 0.898(2) 1.0450(5) 1.0105(14) 0.034(3) Uani 1 1 d . U
C18 C 1.054(2) 1.0215(5) 1.0338(16) 0.036(4) Uani 1 1 d . U
C19 C 1.208(2) 1.0326(6) 1.1004(18) 0.044(4) Uani 1 1 d . U
H19 H 1.2270 1.0559 1.1434 0.053 Uiso 1 1 calc R U
C20 C 1.336(3) 1.0080(6) 1.102(2) 0.065(6) Uani 1 1 d . U
H20 H 1.4436 1.0162 1.1403 0.078 Uiso 1 1 calc R U
C21 C 1.309(2) 0.9731(7) 1.051(2) 0.059(5) Uani 1 1 d . U
H21 H 1.3942 0.9560 1.0571 0.071 Uiso 1 1 calc R U
C22 C 1.147(3) 0.9632(6) 0.988(2) 0.051(5) Uani 1 1 d . U
H22 H 1.1257 0.9390 0.9504 0.061 Uiso 1 1 calc R U
C23 C 0.725(2) 0.9060(6) 0.9749(19) 0.050(4) Uani 1 1 d . U
C24 C 0.704(3) 0.8592(6) 0.962(2) 0.066(5) Uani 1 1 d . U
H24 H 0.7897 0.8486 0.9332 0.080 Uiso 1 1 calc R U
C25 C 0.540(3) 0.8551(6) 0.860(2) 0.056(5) Uani 1 1 d . U
C26 C 0.539(3) 0.8454(6) 0.744(2) 0.061(5) Uani 1 1 d . U
H26 H 0.6362 0.8394 0.7297 0.073 Uiso 1 1 calc R U
C27 C 0.394(3) 0.8446(7) 0.649(2) 0.064(5) Uani 1 1 d . U
H27 H 0.3925 0.8374 0.5706 0.077 Uiso 1 1 calc R U
C28 C 0.250(3) 0.8543(6) 0.669(2) 0.058(5) Uani 1 1 d . U
C29 C 0.092(3) 0.8558(7) 0.566(2) 0.066(6) Uani 1 1 d . U
H29 H 0.0870 0.8495 0.4856 0.080 Uiso 1 1 calc R U
C30 C -0.047(3) 0.8666(7) 0.590(2) 0.063(5) Uani 1 1 d . U
C31 C -0.046(3) 0.8739(7) 0.706(2) 0.063(5) Uani 1 1 d . U
H31 H -0.1424 0.8808 0.7195 0.075 Uiso 1 1 calc R U
C32 C 0.096(3) 0.8714(7) 0.805(2) 0.065(5) Uani 1 1 d . U
H32 H 0.0942 0.8760 0.8846 0.078 Uiso 1 1 calc R U
C33 C 0.246(3) 0.8619(6) 0.787(2) 0.058(5) Uani 1 1 d . U
C34 C 0.398(3) 0.8625(6) 0.883(2) 0.062(5) Uani 1 1 d . U
H34 H 0.4014 0.8680 0.9635 0.075 Uiso 1 1 calc R U
C35 C 0.712(3) 0.8397(9) 1.080(3) 0.096(9) Uani 1 1 d . U
H35A H 0.6360 0.8518 1.1142 0.143 Uiso 1 1 calc R U
H35B H 0.8209 0.8420 1.1383 0.143 Uiso 1 1 calc R U
H35C H 0.6846 0.8129 1.0648 0.143 Uiso 1 1 calc R U
C36 C -0.200(4) 0.8632(10) 0.379(2) 0.096(10) Uani 1 1 d . U
H36A H -0.1342 0.8819 0.3547 0.143 Uiso 1 1 calc R U
H36B H -0.3115 0.8651 0.3250 0.143 Uiso 1 1 calc R U
H36C H -0.1594 0.8376 0.3732 0.143 Uiso 1 1 calc R U
C37 C 1.133(2) 0.6492(5) 0.5281(17) 0.041(4) Uani 1 1 d . U
H37 H 1.1097 0.6733 0.4906 0.050 Uiso 1 1 calc R U
C38 C 1.293(2) 0.6390(7) 0.5896(14) 0.044(4) Uani 1 1 d . U
H38 H 1.3774 0.6556 0.5884 0.053 Uiso 1 1 calc R U
C39 C 1.330(2) 0.6045(6) 0.6530(17) 0.047(5) Uani 1 1 d . U
H39 H 1.4375 0.5987 0.7006 0.057 Uiso 1 1 calc R U
C40 C 1.204(2) 0.5783(6) 0.6445(18) 0.046(4) Uani 1 1 d . U
H40 H 1.2248 0.5541 0.6821 0.056 Uiso 1 1 calc R U
C41 C 1.0424(19) 0.5905(5) 0.5754(15) 0.030(3) Uani 1 1 d . U
C42 C 0.8946(19) 0.5661(5) 0.5594(17) 0.037(4) Uani 1 1 d . U
C43 C 0.893(2) 0.5292(5) 0.6017(16) 0.035(4) Uani 1 1 d . U
H43 H 0.9899 0.5174 0.6487 0.042 Uiso 1 1 calc R U
C44 C 0.747(2) 0.5098(5) 0.574(2) 0.043(4) Uani 1 1 d . U
C45 C 0.741(2) 0.4693(6) 0.6161(17) 0.041(4) Uani 1 1 d . U
C46 C 0.866(2) 0.4525(6) 0.7114(19) 0.052(5) Uani 1 1 d . U
H46 H 0.9590 0.4672 0.7496 0.062 Uiso 1 1 calc R U
C47 C 0.861(3) 0.4159(6) 0.752(2) 0.056(5) Uani 1 1 d . U
H47 H 0.9480 0.4064 0.8182 0.067 Uiso 1 1 calc R U
C48 C 0.729(3) 0.3928(6) 0.697(2) 0.051(4) Uani 1 1 d . U
C49 C 0.723(3) 0.3519(7) 0.741(2) 0.076(8) Uani 1 1 d . U
H49A H 0.8137 0.3375 0.7322 0.115 Uiso 1 1 calc R U
H49B H 0.6223 0.3400 0.6920 0.115 Uiso 1 1 calc R U
H49C H 0.7295 0.3522 0.8262 0.115 Uiso 1 1 calc R U
C50 C 0.600(2) 0.4073(6) 0.5975(19) 0.052(5) Uani 1 1 d . U
H50 H 0.5117 0.3914 0.5577 0.062 Uiso 1 1 calc R U
C51 C 0.602(2) 0.4449(6) 0.5578(17) 0.044(4) Uani 1 1 d . U
H51 H 0.5137 0.4544 0.4935 0.053 Uiso 1 1 calc R U
C52 C 0.602(2) 0.5290(5) 0.5034(17) 0.035(4) Uani 1 1 d . U
H52 H 0.5008 0.5168 0.4840 0.042 Uiso 1 1 calc R U
C53 C 0.613(2) 0.5662(5) 0.4636(16) 0.036(4) Uani 1 1 d . U
C54 C 0.4729(19) 0.5905(5) 0.3878(15) 0.031(3) Uani 1 1 d . U
C55 C 0.315(2) 0.5787(5) 0.3465(19) 0.045(5) Uani 1 1 d . U
H55 H 0.2859 0.5543 0.3662 0.055 Uiso 1 1 calc R U
C56 C 0.194(2) 0.6048(5) 0.2717(19) 0.045(5) Uani 1 1 d . U
H56 H 0.0854 0.5973 0.2364 0.054 Uiso 1 1 calc R U
C57 C 0.2460(18) 0.6414(6) 0.2542(14) 0.036(4) Uani 1 1 d . U
H57 H 0.1706 0.6595 0.2086 0.043 Uiso 1 1 calc R U
C58 C 0.404(2) 0.6510(5) 0.3028(17) 0.042(4) Uani 1 1 d . U
H58 H 0.4336 0.6763 0.2922 0.050 Uiso 1 1 calc R U
C59 C 0.713(3) 0.7005(6) 0.541(2) 0.059(5) Uani 1 1 d . U
C60 C 0.646(3) 0.7434(6) 0.537(2) 0.063(5) Uani 1 1 d . U
H60 H 0.6073 0.7462 0.6084 0.076 Uiso 1 1 calc R U
C61 C 0.500(3) 0.7497(6) 0.423(2) 0.051(4) Uani 1 1 d . U
C62 C 0.514(3) 0.7577(7) 0.308(2) 0.058(5) Uani 1 1 d . U
H62 H 0.6181 0.7626 0.3045 0.069 Uiso 1 1 calc R U
C63 C 0.385(3) 0.7590(6) 0.200(2) 0.054(5) Uani 1 1 d . U
H63 H 0.4046 0.7640 0.1266 0.065 Uiso 1 1 calc R U
C64 C 0.219(2) 0.7527(6) 0.1978(18) 0.047(4) Uani 1 1 d . U
C65 C 0.088(3) 0.7520(6) 0.0922(17) 0.052(5) Uani 1 1 d . U
H65 H 0.1013 0.7565 0.0159 0.063 Uiso 1 1 calc R U
C66 C -0.070(3) 0.7445(7) 0.100(2) 0.059(6) Uani 1 1 d . U
C67 C -0.086(3) 0.7374(7) 0.212(2) 0.064(6) Uani 1 1 d . U
H67 H -0.1896 0.7319 0.2153 0.077 Uiso 1 1 calc R U
C68 C 0.040(3) 0.7380(6) 0.317(2) 0.060(5) Uani 1 1 d . U
H68 H 0.0226 0.7335 0.3924 0.072 Uiso 1 1 calc R U
C69 C 0.204(3) 0.7458(6) 0.3151(19) 0.050(4) Uani 1 1 d . U
C70 C 0.338(3) 0.7441(6) 0.4237(19) 0.051(4) Uani 1 1 d . U
H70 H 0.3203 0.7392 0.4984 0.061 Uiso 1 1 calc R U
C71 C 0.789(3) 0.7718(6) 0.556(3) 0.078(8) Uani 1 1 d . U
H71A H 0.8212 0.7721 0.4834 0.117 Uiso 1 1 calc R U
H71B H 0.8797 0.7638 0.6261 0.117 Uiso 1 1 calc R U
H71C H 0.7549 0.7973 0.5706 0.117 Uiso 1 1 calc R U
C72 C -0.197(3) 0.7514(10) -0.120(2) 0.086(9) Uani 1 1 d . U
H72A H -0.1325 0.7317 -0.1405 0.129 Uiso 1 1 calc R U
H72B H -0.1475 0.7762 -0.1202 0.129 Uiso 1 1 calc R U
H72C H -0.3054 0.7513 -0.1800 0.129 Uiso 1 1 calc R U
C73 C 0.728(5) 0.9688(9) 1.329(3) 0.17(2) Uani 1 1 d D U
H73A H 0.8072 0.9482 1.3523 0.250 Uiso 1 1 calc R U
H73B H 0.6207 0.9585 1.3148 0.250 Uiso 1 1 calc R U
H73C H 0.7524 0.9876 1.3945 0.250 Uiso 1 1 calc R U
C74 C 0.727(2) 0.6426(8) 0.8820(16) 0.079(8) Uani 1 1 d D U
H74A H 0.8314 0.6423 0.9465 0.119 Uiso 1 1 calc R U
H74B H 0.6465 0.6307 0.9113 0.119 Uiso 1 1 calc R U
H74C H 0.6958 0.6688 0.8584 0.119 Uiso 1 1 calc R U
N1 N 0.5229(18) 0.9846(4) 0.8181(12) 0.039(3) Uani 1 1 d . U
N2 N 0.7649(17) 1.0274(4) 0.9421(12) 0.036(3) Uani 1 1 d . U
N3 N 1.0208(18) 0.9861(4) 0.9781(13) 0.040(3) Uani 1 1 d . U
N4 N 1.0127(16) 0.6250(4) 0.5219(13) 0.038(3) Uani 1 1 d . U
N5 N 0.7600(16) 0.5841(4) 0.4876(14) 0.034(3) Uani 1 1 d . U
N6 N 0.5226(16) 0.6271(4) 0.3649(14) 0.042(3) Uani 1 1 d . U
O1 O 0.7775(18) 0.9195(4) 0.8929(16) 0.063(4) Uani 1 1 d . U
O2 O 0.699(2) 0.9218(5) 1.0611(15) 0.070(4) Uani 1 1 d . U
O3 O -0.193(2) 0.8702(6) 0.4994(16) 0.083(5) Uani 1 1 d . U
O4 O 0.7686(16) 0.6921(4) 0.4574(14) 0.047(3) Uani 1 1 d . U
O5 O -0.208(2) 0.7441(6) -0.0021(15) 0.079(5) Uani 1 1 d . U
O6 O 0.684(2) 0.6782(4) 0.6161(16) 0.083(5) Uani 1 1 d D U
O7 O 0.736(3) 0.9876(4) 1.2134(19) 0.088(6) Uani 1 1 d D U
H7A H 0.7032 0.9724 1.1554 0.131 Uiso 1 1 calc R U
O8 O 0.7387(13) 0.6211(4) 0.7742(12) 0.052(4) Uani 1 1 d D U
H8 H 0.7306 0.6362 0.7172 0.078 Uiso 1 1 calc DR U
Cu1 Cu 0.7758(3) 0.97573(6) 0.8793(2) 0.0458(6) Uani 1 1 d . U
Cu2 Cu 0.7690(2) 0.63575(6) 0.4277(2) 0.0402(5) Uani 1 1 d . U
Cl1 Cl 0.7939(5) 0.97868(17) 0.6721(4) 0.0502(11) Uani 1 1 d . U
Cl2 Cl 0.7884(5) 0.63380(17) 0.2226(4) 0.0525(11) Uani 1 1 d . U

loop_
_atom_site_aniso_label
_atom_site_aniso_U_11
_atom_site_aniso_U_22
_atom_site_aniso_U_33
_atom_site_aniso_U_23
_atom_site_aniso_U_13
_atom_site_aniso_U_12
C1 0.052(9) 0.047(10) 0.053(12) -0.008(9) 0.005(9) -0.008(8)
C2 0.041(9) 0.057(11) 0.072(14) 0.005(10) 0.018(9) -0.012(9)
C3 0.041(10) 0.072(12) 0.048(12) -0.010(10) 0.019(9) -0.016(8)
C4 0.027(7) 0.064(10) 0.008(7) 0.002(7) -0.004(6) 0.003(7)
C5 0.027(7) 0.044(9) 0.050(11) -0.004(8) 0.014(7) -0.003(6)
C6 0.023(7) 0.033(7) 0.049(11) 0.006(7) 0.011(7) -0.003(6)
C7 0.018(7) 0.044(8) 0.035(10) 0.001(7) 0.004(7) -0.008(6)
C8 0.023(8) 0.046(8) 0.026(9) -0.002(7) -0.005(7) -0.002(6)
C9 0.020(7) 0.041(8) 0.032(9) 0.012(6) 0.002(6) 0.006(6)
C10 0.033(9) 0.041(9) 0.073(14) -0.002(8) 0.021(8) -0.001(7)
C11 0.045(10) 0.040(9) 0.085(14) 0.006(9) 0.034(8) 0.008(8)
C12 0.048(11) 0.037(10) 0.101(17) -0.005(9) 0.041(10) -0.003(8)
C13 0.081(19) 0.051(13) 0.12(2) -0.018(13) 0.030(17) 0.003(12)
C14 0.051(11) 0.041(10) 0.060(13) -0.005(8) 0.020(9) -0.006(8)
C15 0.037(9) 0.038(9) 0.056(12) -0.009(8) 0.014(7) -0.002(7)
C16 0.028(8) 0.040(9) 0.076(14) -0.010(9) 0.027(9) -0.004(7)
C17 0.026(7) 0.051(8) 0.023(8) -0.003(7) 0.005(6) 0.001(6)
C18 0.034(7) 0.037(8) 0.035(10) 0.002(7) 0.010(7) 0.006(6)
C19 0.035(8) 0.051(11) 0.043(11) -0.011(9) 0.007(8) 0.001(7)
C20 0.037(9) 0.052(11) 0.11(2) -0.001(11) 0.035(11) -0.002(8)
C21 0.044(8) 0.045(10) 0.105(17) 0.000(11) 0.045(10) 0.010(9)
C22 0.053(8) 0.039(10) 0.067(14) 0.001(9) 0.028(9) 0.009(7)
C23 0.027(10) 0.065(10) 0.040(10) -0.003(7) -0.015(7) -0.013(8)
C24 0.059(10) 0.047(9) 0.081(12) 0.010(9) 0.007(10) 0.013(9)
C25 0.049(9) 0.036(11) 0.078(10) 0.005(9) 0.016(8) -0.011(8)
C26 0.049(9) 0.051(12) 0.088(12) -0.001(11) 0.031(8) -0.005(10)
C27 0.062(10) 0.060(13) 0.077(12) -0.002(12) 0.030(8) -0.007(11)
C28 0.056(9) 0.044(12) 0.082(11) 0.017(10) 0.031(8) 0.003(9)
C29 0.058(9) 0.078(16) 0.075(12) 0.000(12) 0.038(8) -0.011(11)
C30 0.055(9) 0.061(14) 0.077(10) -0.006(12) 0.027(8) -0.019(11)
C31 0.056(10) 0.060(14) 0.081(11) -0.016(12) 0.034(8) -0.007(11)
C32 0.064(10) 0.062(14) 0.073(12) -0.017(12) 0.027(8) -0.013(11)
C33 0.051(8) 0.040(11) 0.083(11) -0.015(11) 0.021(8) -0.023(9)
C34 0.068(9) 0.044(12) 0.078(12) 0.003(11) 0.028(8) -0.010(10)
C35 0.09(2) 0.086(17) 0.096(16) 0.026(15) 0.007(14) -0.014(16)
C36 0.09(2) 0.13(3) 0.074(11) 0.036(17) 0.042(13) 0.028(18)
C37 0.029(7) 0.044(10) 0.051(11) 0.013(8) 0.013(8) -0.003(7)
C38 0.029(7) 0.068(11) 0.027(8) -0.004(9) -0.003(6) -0.018(9)
C39 0.022(8) 0.076(13) 0.036(10) 0.002(9) -0.001(8) 0.002(7)
C40 0.031(8) 0.064(12) 0.048(12) 0.012(9) 0.017(8) 0.006(7)
C41 0.022(6) 0.040(8) 0.030(9) -0.004(7) 0.011(6) -0.002(6)
C42 0.018(6) 0.044(8) 0.053(11) -0.004(7) 0.016(7) -0.003(6)
C43 0.021(7) 0.046(8) 0.038(10) 0.002(7) 0.011(7) 0.002(6)
C44 0.032(9) 0.039(8) 0.063(13) -0.001(8) 0.023(8) 0.003(6)
C45 0.042(9) 0.041(9) 0.053(11) 0.000(7) 0.033(8) -0.003(6)
C46 0.044(10) 0.055(10) 0.059(13) 0.008(9) 0.019(8) -0.003(8)
C47 0.047(11) 0.037(9) 0.082(15) 0.005(9) 0.018(9) 0.001(8)
C48 0.061(12) 0.038(9) 0.058(12) 0.005(8) 0.024(9) 0.005(8)
C49 0.09(2) 0.050(12) 0.087(18) 0.015(11) 0.026(15) -0.013(11)
C50 0.046(11) 0.044(9) 0.062(13) -0.004(8) 0.012(8) -0.015(8)
C51 0.045(10) 0.044(9) 0.041(10) 0.008(8) 0.010(8) 0.004(8)
C52 0.023(7) 0.035(8) 0.056(12) -0.002(7) 0.025(7) -0.005(6)
C53 0.023(7) 0.040(8) 0.039(10) -0.004(7) 0.004(7) 0.002(6)
C54 0.026(6) 0.039(8) 0.031(9) -0.002(7) 0.015(6) 0.001(6)
C55 0.030(8) 0.033(9) 0.073(14) 0.002(8) 0.017(8) -0.003(6)
C56 0.015(8) 0.047(10) 0.063(13) -0.012(9) -0.001(8) 0.001(7)
C57 0.022(7) 0.051(9) 0.026(8) -0.001(8) -0.003(6) 0.013(7)
C58 0.023(7) 0.043(9) 0.052(11) 0.003(8) 0.003(7) 0.002(6)
C59 0.085(16) 0.039(9) 0.059(14) 0.000(8) 0.031(11) -0.004(9)
C60 0.072(11) 0.038(9) 0.077(12) -0.002(9) 0.020(10) 0.003(9)
C61 0.061(8) 0.041(11) 0.059(9) -0.003(9) 0.030(8) 0.013(9)
C62 0.052(10) 0.060(14) 0.072(10) -0.010(11) 0.035(8) -0.001(11)
C63 0.060(9) 0.056(12) 0.058(10) -0.008(10) 0.035(8) 0.004(10)
C64 0.051(8) 0.055(12) 0.042(8) 0.004(9) 0.023(7) 0.018(10)
C65 0.067(9) 0.066(13) 0.033(8) 0.013(9) 0.029(7) 0.019(11)
C66 0.052(9) 0.075(16) 0.050(9) 0.001(11) 0.017(8) 0.021(11)
C67 0.055(10) 0.077(16) 0.075(10) 0.011(12) 0.041(8) 0.017(11)
C68 0.066(10) 0.051(12) 0.073(11) 0.013(11) 0.037(8) 0.012(11)
C69 0.063(9) 0.047(11) 0.047(8) 0.000(9) 0.028(7) 0.007(10)
C70 0.066(9) 0.045(11) 0.053(9) 0.007(9) 0.034(7) 0.019(9)
C71 0.074(14) 0.030(10) 0.12(2) -0.006(12) 0.022(13) -0.002(9)
C72 0.057(15) 0.15(3) 0.040(9) -0.029(14) 0.007(10) 0.015(16)
C73 0.30(6) 0.07(2) 0.22(4) 0.03(2) 0.20(4) 0.02(3)
C74 0.038(10) 0.17(3) 0.037(10) 0.011(13) 0.018(9) 0.008(14)
N1 0.046(6) 0.046(8) 0.030(8) -0.007(6) 0.018(6) -0.005(5)
N2 0.024(6) 0.051(7) 0.028(7) -0.002(6) 0.004(5) -0.004(5)
N3 0.039(6) 0.044(8) 0.039(7) -0.008(6) 0.016(6) 0.001(5)
N4 0.024(6) 0.037(7) 0.051(8) -0.007(6) 0.011(6) -0.005(5)
N5 0.017(5) 0.039(7) 0.050(9) 0.000(6) 0.017(6) -0.001(5)
N6 0.020(5) 0.031(7) 0.072(10) 0.000(6) 0.013(6) 0.004(5)
O1 0.061(9) 0.040(6) 0.104(12) -0.009(7) 0.051(9) 0.004(6)
O2 0.071(11) 0.069(10) 0.067(10) -0.016(8) 0.020(8) -0.018(8)
O3 0.059(9) 0.116(15) 0.078(9) -0.009(11) 0.028(7) 0.002(10)
O4 0.037(7) 0.041(6) 0.068(9) 0.011(6) 0.022(7) 0.004(5)
O5 0.063(9) 0.109(15) 0.066(9) 0.004(10) 0.022(7) 0.017(10)
O6 0.124(15) 0.060(9) 0.088(12) 0.021(8) 0.065(11) 0.008(9)
O7 0.110(15) 0.049(10) 0.141(16) -0.001(9) 0.093(15) 0.008(9)
O8 0.010(5) 0.077(10) 0.056(7) 0.017(7) -0.008(5) 0.010(6)
Cu1 0.0357(12) 0.0390(13) 0.0655(16) -0.0075(12) 0.0203(11) -0.0012(10)
Cu2 0.0290(11) 0.0384(12) 0.0533(13) 0.0065(11) 0.0136(9) 0.0008(10)
Cl1 0.030(2) 0.065(3) 0.054(3) -0.007(3) 0.0114(19) 0.001(2)
Cl2 0.036(2) 0.064(3) 0.060(3) 0.007(3) 0.020(2) 0.000(3)

loop_
_atom_type_symbol
_atom_type_description
_atom_type_scat_dispersion_real
_atom_type_scat_dispersion_imag
_atom_type_scat_source
C C 0.0033 0.0016 'International Tables Vol C Tables 4.2.6.8 and 6.1.1.4'
H H 0.0000 0.0000 'International Tables Vol C Tables 4.2.6.8 and 6.1.1.4'
N N 0.0061 0.0033 'International Tables Vol C Tables 4.2.6.8 and 6.1.1.4'
O O 0.0106 0.0060 'International Tables Vol C Tables 4.2.6.8 and 6.1.1.4'
Cu Cu 0.3201 1.2651 'International Tables Vol C Tables 4.2.6.8 and 6.1.1.4'
Cl Cl 0.1484 0.1585 'International Tables Vol C Tables 4.2.6.8 and 6.1.1.4'

loop_
_geom_angle_atom_site_label_1
_geom_angle_atom_site_label_2
_geom_angle_atom_site_label_3
_geom_angle
N1 C1 C2 119(2)
N1 C1 H1 120.3
C2 C1 H1 120.3
C3 C2 C1 119(2)
C3 C2 H2 120.4
C1 C2 H2 120.4
C2 C3 C4 120(2)
C2 C3 H3 119.9
C4 C3 H3 119.9
C3 C4 C5 119.9(19)
C3 C4 H4 120.0
C5 C4 H4 120.0
N1 C5 C4 118.2(16)
N1 C5 C6 116.3(15)
C4 C5 C6 125.2(17)
N2 C6 C7 119.9(15)
N2 C6 C5 112.2(15)
C7 C6 C5 127.8(15)
C6 C7 C8 121.6(16)
C6 C7 H7 119.2
C8 C7 H7 119.2
C7 C8 C16 115.9(17)
C7 C8 C9 124.4(16)
C16 C8 C9 119.7(15)
C15 C9 C10 120.4(18)
C15 C9 C8 121.9(15)
C10 C9 C8 117.7(15)
C9 C10 C11 118.2(19)
C9 C10 H10 120.9
C11 C10 H10 120.9
C12 C11 C10 122(2)
C12 C11 H11 118.8
C10 C11 H11 118.8
C11 C12 C14 119.1(19)
C11 C12 C13 121(2)
C14 C12 C13 120(2)
C12 C13 H13A 109.5
C12 C13 H13B 109.5
H13A C13 H13B 109.5
C12 C13 H13C 109.5
H13A C13 H13C 109.5
H13B C13 H13C 109.5
C15 C14 C12 119(2)
C15 C14 H14 120.5
C12 C14 H14 120.5
C9 C15 C14 121.0(18)
C9 C15 H15 119.5
C14 C15 H15 119.5
C17 C16 C8 120.1(17)
C17 C16 H16 119.9
C8 C16 H16 119.9
N2 C17 C16 122.0(16)
N2 C17 C18 114.2(15)
C16 C17 C18 123.7(15)
C19 C18 N3 122.3(17)
C19 C18 C17 126.7(17)
N3 C18 C17 111.0(15)
C18 C19 C20 117.8(19)
C18 C19 H19 121.1
C20 C19 H19 121.1
C21 C20 C19 121(2)
C21 C20 H20 119.3
C19 C20 H20 119.3
C20 C21 C22 117.1(19)
C20 C21 H21 121.5
C22 C21 H21 121.5
N3 C22 C21 123.9(19)
N3 C22 H22 118.0
C21 C22 H22 118.0
O2 C23 O1 130(2)
O2 C23 C24 118(2)
O1 C23 C24 111(2)
C35 C24 C25 114(2)
C35 C24 C23 113(2)
C25 C24 C23 102.2(15)
C35 C24 H24 108.8
C25 C24 H24 108.8
C23 C24 H24 108.8
C34 C25 C26 121(2)
C34 C25 C24 120(2)
C26 C25 C24 119(2)
C27 C26 C25 119(2)
C27 C26 H26 120.3
C25 C26 H26 120.3
C26 C27 C28 121(2)
C26 C27 H27 119.6
C28 C27 H27 119.6
C27 C28 C33 121(2)
C27 C28 C29 122(2)
C33 C28 C29 117(2)
C30 C29 C28 119(2)
C30 C29 H29 120.4
C28 C29 H29 120.4
C31 C30 O3 116(2)
C31 C30 C29 122(2)
O3 C30 C29 122(2)
C30 C31 C32 121(2)
C30 C31 H31 119.5
C32 C31 H31 119.5
C31 C32 C33 121(2)
C31 C32 H32 119.7
C33 C32 H32 119.7
C28 C33 C34 116(2)
C28 C33 C32 120(2)
C34 C33 C32 123(2)
C25 C34 C33 121(2)
C25 C34 H34 119.4
C33 C34 H34 119.4
C24 C35 H35A 109.5
C24 C35 H35B 109.5
H35A C35 H35B 109.5
C24 C35 H35C 109.5
H35A C35 H35C 109.5
H35B C35 H35C 109.5
O3 C36 H36A 109.5
O3 C36 H36B 109.5
H36A C36 H36B 109.5
O3 C36 H36C 109.5
H36A C36 H36C 109.5
H36B C36 H36C 109.5
N4 C37 C38 120.7(18)
N4 C37 H37 119.7
C38 C37 H37 119.7
C37 C38 C39 120.7(18)
C37 C38 H38 119.6
C39 C38 H38 119.6
C38 C39 C40 118.9(17)
C38 C39 H39 120.5
C40 C39 H39 120.5
C39 C40 C41 116.7(19)
C39 C40 H40 121.7
C41 C40 H40 121.7
N4 C41 C40 121.8(16)
N4 C41 C42 115.0(14)
C40 C41 C42 123.2(17)
N5 C42 C43 122.9(15)
N5 C42 C41 110.6(15)
C43 C42 C41 126.3(15)
C42 C43 C44 119.4(16)
C42 C43 H43 120.3
C44 C43 H43 120.3
C43 C44 C52 118.4(17)
C43 C44 C45 120.7(17)
C52 C44 C45 120.8(16)
C46 C45 C51 115.7(18)
C46 C45 C44 123.4(18)
C51 C45 C44 120.9(17)
C47 C46 C45 124(2)
C47 C46 H46 118.0
C45 C46 H46 118.0
C46 C47 C48 120(2)
C46 C47 H47 120.0
C48 C47 H47 120.0
C47 C48 C50 119.4(19)
C47 C48 C49 121(2)
C50 C48 C49 120(2)
C48 C49 H49A 109.5
C48 C49 H49B 109.5
H49A C49 H49B 109.5
C48 C49 H49C 109.5
H49A C49 H49C 109.5
H49B C49 H49C 109.5
C51 C50 C48 120.8(18)
C51 C50 H50 119.6
C48 C50 H50 119.6
C50 C51 C45 120.0(18)
C50 C51 H51 120.0
C45 C51 H51 120.0
C53 C52 C44 118.8(15)
C53 C52 H52 120.6
C44 C52 H52 120.6
N5 C53 C52 121.5(15)
N5 C53 C54 112.9(15)
C52 C53 C54 125.6(15)
C55 C54 N6 123.2(16)
C55 C54 C53 124.6(16)
N6 C54 C53 112.2(14)
C54 C55 C56 118.4(17)
C54 C55 H55 120.8
C56 C55 H55 120.8
C57 C56 C55 117.1(15)
C57 C56 H56 121.4
C55 C56 H56 121.4
C58 C57 C56 120.3(16)
C58 C57 H57 119.8
C56 C57 H57 119.8
N6 C58 C57 124.7(18)
N6 C58 H58 117.6
C57 C58 H58 117.6
O4 C59 O6 127(2)
O4 C59 C60 116(2)
O6 C59 C60 116(2)
C61 C60 C71 116(2)
C61 C60 C59 110.8(18)
C71 C60 C59 108.6(19)
C61 C60 H60 107.1
C71 C60 H60 107.1
C59 C60 H60 107.1
C62 C61 C70 115.2(19)
C62 C61 C60 123(2)
C70 C61 C60 121(2)
C63 C62 C61 124(2)
C63 C62 H62 117.9
C61 C62 H62 117.9
C62 C63 C64 122(2)
C62 C63 H63 119.1
C64 C63 H63 119.1
C65 C64 C69 121.9(19)
C65 C64 C63 123.8(19)
C69 C64 C63 114.2(18)
C64 C65 C66 119.4(18)
C64 C65 H65 120.3
C66 C65 H65 120.3
C67 C66 O5 118(2)
C67 C66 C65 119(2)
O5 C66 C65 123(2)
C68 C67 C66 123(2)
C68 C67 H67 118.5
C66 C67 H67 118.5
C67 C68 C69 120(2)
C67 C68 H68 120.1
C69 C68 H68 120.1
C70 C69 C64 122.9(18)
C70 C69 C68 120.4(19)
C64 C69 C68 116.5(19)
C69 C70 C61 121.5(19)
C69 C70 H70 119.2
C61 C70 H70 119.2
C60 C71 H71A 109.5
C60 C71 H71B 109.5
H71A C71 H71B 109.5
C60 C71 H71C 109.5
H71A C71 H71C 109.5
H71B C71 H71C 109.5
O5 C72 H72A 109.5
O5 C72 H72B 109.5
H72A C72 H72B 109.5
O5 C72 H72C 109.5
H72A C72 H72C 109.5
H72B C72 H72C 109.5
O7 C73 H73A 109.5
O7 C73 H73B 109.5
H73A C73 H73B 109.5
O7 C73 H73C 109.5
H73A C73 H73C 109.5
H73B C73 H73C 109.5
O8 C74 H74A 109.5
O8 C74 H74B 109.5
H74A C74 H74B 109.5
O8 C74 H74C 109.5
H74A C74 H74C 109.5
H74B C74 H74C 109.5
C1 N1 C5 122.7(17)
C1 N1 Cu1 124.4(14)
C5 N1 Cu1 112.9(11)
C17 N2 C6 120.4(15)
C17 N2 Cu1 120.6(12)
C6 N2 Cu1 118.9(11)
C22 N3 C18 117.2(16)
C22 N3 Cu1 127.3(13)
C18 N3 Cu1 115.4(11)
C37 N4 C41 120.9(15)
C37 N4 Cu2 124.7(12)
C41 N4 Cu2 114.4(11)
C42 N5 C53 118.7(15)
C42 N5 Cu2 121.4(11)
C53 N5 Cu2 119.7(12)
C58 N6 C54 116.0(14)
C58 N6 Cu2 129.1(12)
C54 N6 Cu2 114.9(10)
C23 O1 Cu1 115.9(14)
C30 O3 C36 118(2)
C59 O4 Cu2 112.8(13)
C66 O5 C72 120.3(19)
C73 O7 H7A 109.5
C74 O8 H8 109.5
N2 Cu1 O1 152.7(6)
N2 Cu1 N3 78.7(6)
O1 Cu1 N3 98.6(6)
N2 Cu1 N1 79.4(6)
O1 Cu1 N1 98.8(6)
N3 Cu1 N1 157.6(6)
N2 Cu1 Cl1 110.4(4)
O1 Cu1 Cl1 96.8(5)
N3 Cu1 Cl1 98.2(4)
N1 Cu1 Cl1 93.6(4)
N5 Cu2 O4 148.3(6)
N5 Cu2 N6 80.1(6)
O4 Cu2 N6 98.4(6)
N5 Cu2 N4 78.5(6)
O4 Cu2 N4 98.4(6)
N6 Cu2 N4 158.5(6)
N5 Cu2 Cl2 110.2(5)
O4 Cu2 Cl2 101.5(5)
N6 Cu2 Cl2 93.0(5)
N4 Cu2 Cl2 96.8(4)

loop_
_geom_bond_atom_site_label_1
_geom_bond_atom_site_label_2
_geom_bond_distance
C1 N1 1.30(2)
C1 C2 1.43(3)
C1 H1 0.9300
C2 C3 1.33(3)
C2 H2 0.9300
C3 C4 1.34(3)
C3 H3 0.9300
C4 C5 1.42(2)
C4 H4 0.9300
C5 N1 1.33(2)
C5 C6 1.47(2)
C6 N2 1.37(2)
C6 C7 1.39(2)
C7 C8 1.40(2)
C7 H7 0.9300
C8 C16 1.41(2)
C8 C9 1.49(3)
C9 C15 1.34(2)
C9 C10 1.38(2)
C10 C11 1.41(3)
C10 H10 0.9300
C11 C12 1.32(3)
C11 H11 0.9300
C12 C14 1.41(3)
C12 C13 1.56(3)
C13 H13A 0.9600
C13 H13B 0.9600
C13 H13C 0.9600
C14 C15 1.40(3)
C14 H14 0.9300
C15 H15 0.9300
C16 C17 1.40(2)
C16 H16 0.9300
C17 N2 1.31(2)
C17 C18 1.52(2)
C18 C19 1.35(3)
C18 N3 1.36(2)
C19 C20 1.39(3)
C19 H19 0.9300
C20 C21 1.33(3)
C20 H20 0.9300
C21 C22 1.39(3)
C21 H21 0.9300
C22 N3 1.32(2)
C22 H22 0.9300
C23 O2 1.21(2)
C23 O1 1.26(2)
C23 C24 1.63(3)
C24 C35 1.49(3)
C24 C25 1.52(3)
C24 H24 0.9800
C25 C34 1.36(3)
C25 C26 1.37(3)
C26 C27 1.36(3)
C26 H26 0.9300
C27 C28 1.38(3)
C27 H27 0.9300
C28 C33 1.39(3)
C28 C29 1.48(3)
C29 C30 1.37(3)
C29 H29 0.9300
C30 C31 1.35(3)
C30 O3 1.36(3)
C31 C32 1.37(3)
C31 H31 0.9300
C32 C33 1.41(3)
C32 H32 0.9300
C33 C34 1.41(3)
C34 H34 0.9300
C35 H35A 0.9600
C35 H35B 0.9600
C35 H35C 0.9600
C36 O3 1.38(3)
C36 H36A 0.9600
C36 H36B 0.9600
C36 H36C 0.9600
C37 N4 1.32(2)
C37 C38 1.38(2)
C37 H37 0.9300
C38 C39 1.38(3)
C38 H38 0.9300
C39 C40 1.39(3)
C39 H39 0.9300
C40 C41 1.43(2)
C40 H40 0.9300
C41 N4 1.33(2)
C41 C42 1.49(2)
C42 N5 1.34(2)
C42 C43 1.37(2)
C43 C44 1.38(2)
C43 H43 0.9300
C44 C52 1.41(3)
C44 C45 1.48(3)
C45 C46 1.39(3)
C45 C51 1.44(3)
C46 C47 1.36(3)
C46 H46 0.9300
C47 C48 1.37(3)
C47 H47 0.9300
C48 C50 1.40(3)
C48 C49 1.51(3)
C49 H49A 0.9600
C49 H49B 0.9600
C49 H49C 0.9600
C50 C51 1.38(3)
C50 H50 0.9300
C51 H51 0.9300
C52 C53 1.38(2)
C52 H52 0.9300
C53 N5 1.36(2)
C53 C54 1.50(2)
C54 C55 1.35(2)
C54 N6 1.39(2)
C55 C56 1.43(3)
C55 H55 0.9300
C56 C57 1.38(3)
C56 H56 0.9300
C57 C58 1.34(2)
C57 H57 0.9300
C58 N6 1.33(2)
C58 H58 0.9300
C59 O4 1.23(2)
C59 O6 1.24(3)
C59 C60 1.59(3)
C60 C61 1.50(3)
C60 C71 1.54(3)
C60 H60 0.9800
C61 C62 1.38(3)
C61 C70 1.42(3)
C62 C63 1.37(3)
C62 H62 0.9300
C63 C64 1.44(3)
C63 H63 0.9300
C64 C65 1.36(3)
C64 C69 1.41(3)
C65 C66 1.42(3)
C65 H65 0.9300
C66 C67 1.36(3)
C66 O5 1.37(3)
C67 C68 1.33(3)
C67 H67 0.9300
C68 C69 1.45(3)
C68 H68 0.9300
C69 C70 1.39(3)
C70 H70 0.9300
C71 H71A 0.9600
C71 H71B 0.9600
C71 H71C 0.9600
C72 O5 1.40(3)
C72 H72A 0.9600
C72 H72B 0.9600
C72 H72C 0.9600
C73 O7 1.495(14)
C73 H73A 0.9600
C73 H73B 0.9600
C73 H73C 0.9600
C74 O8 1.470(13)
C74 H74A 0.9600
C74 H74B 0.9600
C74 H74C 0.9600
N1 Cu1 2.088(15)
N2 Cu1 1.939(15)
N3 Cu1 2.079(15)
N4 Cu2 2.061(14)
N5 Cu2 1.923(14)
N6 Cu2 2.035(13)
O1 Cu1 1.948(15)
O4 Cu2 1.977(14)
O7 H7A 0.8200
O8 H8 0.8200
Cu1 Cl1 2.427(5)
Cu2 Cl2 2.407(5)

loop_
_geom_torsion_atom_site_label_1
_geom_torsion_atom_site_label_2
_geom_torsion_atom_site_label_3
_geom_torsion_atom_site_label_4
_geom_torsion
N1 C1 C2 C3 -1(3)
C1 C2 C3 C4 0(3)
C2 C3 C4 C5 -2(3)
C3 C4 C5 N1 4(3)
C3 C4 C5 C6 178.4(18)
N1 C5 C6 N2 -1(2)
C4 C5 C6 N2 -175.2(16)
N1 C5 C6 C7 -177.2(17)
C4 C5 C6 C7 8(3)
N2 C6 C7 C8 0(3)
C5 C6 C7 C8 176.3(17)
C6 C7 C8 C16 0(3)
C6 C7 C8 C9 178.7(16)
C7 C8 C9 C15 162.2(18)
C16 C8 C9 C15 -19(3)
C7 C8 C9 C10 -18(3)
C16 C8 C9 C10 161.3(17)
C15 C9 C10 C11 -2(3)
C8 C9 C10 C11 177.3(17)
C9 C10 C11 C12 2(3)
C10 C11 C12 C14 -1(3)
C10 C11 C12 C13 180(2)
C11 C12 C14 C15 0(3)
C13 C12 C14 C15 179(2)
C10 C9 C15 C14 1(3)
C8 C9 C15 C14 -178.4(17)
C12 C14 C15 C9 0(3)
C7 C8 C16 C17 -1(3)
C9 C8 C16 C17 -179.7(16)
C8 C16 C17 N2 2(3)
C8 C16 C17 C18 179.4(16)
N2 C17 C18 C19 179.6(18)
C16 C17 C18 C19 2(3)
N2 C17 C18 N3 -1(2)
C16 C17 C18 N3 -178.4(16)
N3 C18 C19 C20 5(3)
C17 C18 C19 C20 -174.9(18)
C18 C19 C20 C21 -7(3)
C19 C20 C21 C22 4(4)
C20 C21 C22 N3 -1(3)
O2 C23 C24 C35 -21(3)
O1 C23 C24 C35 155(2)
O2 C23 C24 C25 103(2)
O1 C23 C24 C25 -81(2)
C35 C24 C25 C34 49(3)
C23 C24 C25 C34 -74(3)
C35 C24 C25 C26 -134(2)
C23 C24 C25 C26 103(2)
C34 C25 C26 C27 3(3)
C24 C25 C26 C27 -175(2)
C25 C26 C27 C28 2(3)
C26 C27 C28 C33 -6(3)
C26 C27 C28 C29 176(2)
C27 C28 C29 C30 -178(2)
C33 C28 C29 C30 4(3)
C28 C29 C30 C31 -3(4)
C28 C29 C30 O3 177(2)
O3 C30 C31 C32 -179(2)
C29 C30 C31 C32 1(4)
C30 C31 C32 C33 2(4)
C27 C28 C33 C34 5(3)
C29 C28 C33 C34 -177(2)
C27 C28 C33 C32 -179(2)
C29 C28 C33 C32 -1(3)
C31 C32 C33 C28 -1(3)
C31 C32 C33 C34 174(2)
C26 C25 C34 C33 -3(3)
C24 C25 C34 C33 174.7(19)
C28 C33 C34 C25 -1(3)
C32 C33 C34 C25 -176(2)
N4 C37 C38 C39 -4(3)
C37 C38 C39 C40 6(3)
C38 C39 C40 C41 -4(3)
C39 C40 C41 N4 0(3)
C39 C40 C41 C42 -179.0(16)
N4 C41 C42 N5 3(2)
C40 C41 C42 N5 -178.1(16)
N4 C41 C42 C43 177.6(17)
C40 C41 C42 C43 -3(3)
N5 C42 C43 C44 -3(3)
C41 C42 C43 C44 -176.8(17)
C42 C43 C44 C52 -1(3)
C42 C43 C44 C45 178.6(17)
C43 C44 C45 C46 19(3)
C52 C44 C45 C46 -161.8(18)
C43 C44 C45 C51 -160.5(17)
C52 C44 C45 C51 19(3)
C51 C45 C46 C47 -2(3)
C44 C45 C46 C47 178.7(19)
C45 C46 C47 C48 2(3)
C46 C47 C48 C50 0(3)
C46 C47 C48 C49 179(2)
C47 C48 C50 C51 -2(3)
C49 C48 C50 C51 179(2)
C48 C50 C51 C45 2(3)
C46 C45 C51 C50 0(3)
C44 C45 C51 C50 179.4(18)
C43 C44 C52 C53 1(3)
C45 C44 C52 C53 -178.4(17)
C44 C52 C53 N5 2(3)
C44 C52 C53 C54 179.6(16)
N5 C53 C54 C55 176.8(16)
C52 C53 C54 C55 -1(3)
N5 C53 C54 N6 -4(2)
C52 C53 C54 N6 178.5(16)
N6 C54 C55 C56 2(3)
C53 C54 C55 C56 -178.2(17)
C54 C55 C56 C57 -5(3)
C55 C56 C57 C58 2(3)
C56 C57 C58 N6 3(3)
O4 C59 C60 C61 64(3)
O6 C59 C60 C61 -106(3)
O4 C59 C60 C71 -64(3)
O6 C59 C60 C71 126(3)
C71 C60 C61 C62 43(3)
C59 C60 C61 C62 -81(3)
C71 C60 C61 C70 -143(2)
C59 C60 C61 C70 93(2)
C70 C61 C62 C63 -3(3)
C60 C61 C62 C63 172(2)
C61 C62 C63 C64 2(4)
C62 C63 C64 C65 -177(2)
C62 C63 C64 C69 1(3)
C69 C64 C65 C66 1(3)
C63 C64 C65 C66 178(2)
C64 C65 C66 C67 -1(3)
C64 C65 C66 O5 179(2)
O5 C66 C67 C68 -178(2)
C65 C66 C67 C68 2(4)
C66 C67 C68 C69 -1(4)
C65 C64 C69 C70 176(2)
C63 C64 C69 C70 -2(3)
C65 C64 C69 C68 0(3)
C63 C64 C69 C68 -178.1(19)
C67 C68 C69 C70 -176(2)
C67 C68 C69 C64 1(3)
C64 C69 C70 C61 1(3)
C68 C69 C70 C61 176.8(18)
C62 C61 C70 C69 2(3)
C60 C61 C70 C69 -172.8(19)
C2 C1 N1 C5 4(3)
C2 C1 N1 Cu1 -173.4(14)
C4 C5 N1 C1 -5(3)
C6 C5 N1 C1 -179.9(17)
C4 C5 N1 Cu1 172.1(12)
C6 C5 N1 Cu1 -3(2)
C16 C17 N2 C6 -2(3)
C18 C17 N2 C6 -179.6(14)
C16 C17 N2 Cu1 177.9(13)
C18 C17 N2 Cu1 0.2(19)
C7 C6 N2 C17 1(2)
C5 C6 N2 C17 -175.9(15)
C7 C6 N2 Cu1 -178.9(12)
C5 C6 N2 Cu1 4.4(19)
C21 C22 N3 C18 0(3)
C21 C22 N3 Cu1 176.7(15)
C19 C18 N3 C22 -2(3)
C17 C18 N3 C22 178.0(15)
C19 C18 N3 Cu1 -179.4(15)
C17 C18 N3 Cu1 0.9(17)
C38 C37 N4 C41 1(3)
C38 C37 N4 Cu2 -177.7(13)
C40 C41 N4 C37 2(3)
C42 C41 N4 C37 -179.3(16)
C40 C41 N4 Cu2 -179.9(13)
C42 C41 N4 Cu2 -0.9(18)
C43 C42 N5 C53 6(3)
C41 C42 N5 C53 -179.6(14)
C43 C42 N5 Cu2 -178.8(13)
C41 C42 N5 Cu2 -3.8(19)
C52 C53 N5 C42 -5(2)
C54 C53 N5 C42 177.0(15)
C52 C53 N5 Cu2 179.0(13)
C54 C53 N5 Cu2 1.2(19)
C57 C58 N6 C54 -5(3)
C57 C58 N6 Cu2 172.9(13)
C55 C54 N6 C58 2(3)
C53 C54 N6 C58 -177.1(15)
C55 C54 N6 Cu2 -175.9(14)
C53 C54 N6 Cu2 4.6(17)
O2 C23 O1 Cu1 -14(3)
C24 C23 O1 Cu1 170.4(12)
C31 C30 O3 C36 180(2)
C29 C30 O3 C36 -1(4)
O6 C59 O4 Cu2 11(3)
C60 C59 O4 Cu2 -157.4(15)
C67 C66 O5 C72 180(2)
C65 C66 O5 C72 0(4)
